data_7119182
loop_
_publ_author_name
'Wei Zhou'
'Peng Chen'
'Mengna Tao'
'Xiao Su'
'Qingjie Zhao'
'Junliang Zhang'

_publ_section_title
;
 Enantioselective intermolecular cross Rauhut-Currier reactions of
 activated alkenes with acrolein
;
_journal_name_full Chem.Commun.
_journal_page_first 7612
_journal_volume 52
_journal_year 2016
_chemical_absolute_configuration ad
_chemical_formula_sum 'C39 H38 N O P S'
_chemical_formula_weight 599.73
_chemical_name_systematic
; 
 ? 
;
_space_group_IT_number 19
_symmetry_cell_setting orthorhombic
_symmetry_space_group_name_Hall 'P 2ac 2ab'
_symmetry_space_group_name_H-M 'P 21 21 21'
_atom_sites_solution_hydrogens geom
_atom_sites_solution_primary direct
_atom_sites_solution_secondary difmap
_audit_creation_method SHELXL-97
_audit_update_record
;
2016-01-20 deposited with the CCDC.
2016-05-12 downloaded from the CCDC.
;
_cell_angle_alpha 90.00
_cell_angle_beta 90.00
_cell_angle_gamma 90.00
_cell_formula_units_Z 4
_cell_length_a 8.9660(4)
_cell_length_b 10.6824(4)
_cell_length_c 34.6972(13)
_cell_measurement_reflns_used 4876
_cell_measurement_temperature 296(2)
_cell_measurement_theta_max 19.94
_cell_measurement_theta_min 2.24
_cell_volume 3323.2(2)
_computing_structure_refinement 'SHELXL-97 (Sheldrick, 2008)'
_computing_structure_solution 'SHELXS-97 (Sheldrick, 2008)'
_diffrn_ambient_temperature 296(2)
_diffrn_measured_fraction_theta_full 1.000
_diffrn_measured_fraction_theta_max 1.000
_diffrn_measurement_device_type 'Bruker Smart Apex II CCD'
_diffrn_radiation_monochromator graphite
_diffrn_radiation_source 'fine-focus sealed tube'
_diffrn_radiation_type MoK\a
_diffrn_radiation_wavelength 0.71073
_diffrn_reflns_av_R_equivalents 0.0742
_diffrn_reflns_av_sigmaI/netI 0.0462
_diffrn_reflns_limit_h_max 10
_diffrn_reflns_limit_h_min -10
_diffrn_reflns_limit_k_max 12
_diffrn_reflns_limit_k_min -12
_diffrn_reflns_limit_l_max 41
_diffrn_reflns_limit_l_min -41
_diffrn_reflns_number 39108
_diffrn_reflns_theta_full 25.01
_diffrn_reflns_theta_max 25.01
_diffrn_reflns_theta_min 1.99
_exptl_absorpt_coefficient_mu 0.176
_exptl_absorpt_correction_T_max 0.9672
_exptl_absorpt_correction_T_min 0.9555
_exptl_absorpt_correction_type multi-scan
_exptl_absorpt_process_details sadabs
_exptl_crystal_colour colorless
_exptl_crystal_density_diffrn 1.199
_exptl_crystal_density_method 'not measured'
_exptl_crystal_description block
_exptl_crystal_F_000 1272
_exptl_crystal_size_max 0.26
_exptl_crystal_size_mid 0.22
_exptl_crystal_size_min 0.19
_refine_diff_density_max 0.300
_refine_diff_density_min -0.241
_refine_diff_density_rms 0.037
_refine_ls_abs_structure_details 'Flack H D (1983), Acta Cryst. A39, 876-881'
_refine_ls_abs_structure_Flack 0.05(10)
_refine_ls_extinction_method none
_refine_ls_goodness_of_fit_ref 1.016
_refine_ls_hydrogen_treatment constr
_refine_ls_matrix_type full
_refine_ls_number_parameters 388
_refine_ls_number_reflns 5881
_refine_ls_number_restraints 1
_refine_ls_restrained_S_all 1.016
_refine_ls_R_factor_all 0.0740
_refine_ls_R_factor_gt 0.0486
_refine_ls_shift/su_max 0.000
_refine_ls_shift/su_mean 0.000
_refine_ls_structure_factor_coef Fsqd
_refine_ls_weighting_details 'calc w=1/[\s^2^(Fo^2^)+(0.0509P)^2^+1.2294P] where P=(Fo^2^+2Fc^2^)/3'
_refine_ls_weighting_scheme calc
_refine_ls_wR_factor_gt 0.1060
_refine_ls_wR_factor_ref 0.1201
_reflns_number_gt 4441
_reflns_number_total 5881
_reflns_threshold_expression >2sigma(I)
_cod_data_source_file c6cc02742c2.cif
_cod_data_source_block z
_cod_original_sg_symbol_H-M P2(1)2(1)2(1)
_cod_database_code 7119182

loop_
_symmetry_equiv_pos_as_xyz
'x, y, z'
'-x+1/2, -y, z+1/2'
'-x, y+1/2, -z+1/2'
'x+1/2, -y+1/2, -z'

loop_
_atom_site_label
_atom_site_type_symbol
_atom_site_fract_x
_atom_site_fract_y
_atom_site_fract_z
_atom_site_U_iso_or_equiv
_atom_site_adp_type
_atom_site_occupancy
_atom_site_symmetry_multiplicity
_atom_site_calc_flag
_atom_site_refinement_flags
_atom_site_disorder_assembly
_atom_site_disorder_group
S1 S 1.01880(10) 0.27060(8) 0.89983(2) 0.0481(2) Uani 1 1 d . . .
P1 P 0.76563(11) 0.04664(8) 0.80577(2) 0.0475(2) Uani 1 1 d . . .
O1 O 1.0112(3) 0.4067(2) 0.90754(8) 0.0721(8) Uani 1 1 d . . .
N1 N 0.8768(3) 0.2305(2) 0.87120(7) 0.0402(6) Uani 1 1 d . . .
C1 C 0.8541(4) -0.1075(3) 0.80804(9) 0.0443(8) Uani 1 1 d . . .
C2 C 0.8744(5) -0.1804(3) 0.83990(10) 0.0596(10) Uani 1 1 d . . .
H2A H 0.8360 -0.1538 0.8634 0.071 Uiso 1 1 calc R . .
C3 C 0.9508(5) -0.2935(4) 0.83817(11) 0.0691(12) Uani 1 1 d . . .
H3A H 0.9633 -0.3415 0.8603 0.083 Uiso 1 1 calc R . .
C4 C 1.0075(5) -0.3338(4) 0.80375(12) 0.0716(11) Uani 1 1 d . . .
H4A H 1.0595 -0.4090 0.8023 0.086 Uiso 1 1 calc R . .
C5 C 0.9872(6) -0.2629(4) 0.77155(12) 0.0858(14) Uani 1 1 d . . .
H5A H 1.0243 -0.2905 0.7480 0.103 Uiso 1 1 calc R . .
C6 C 0.9126(5) -0.1514(4) 0.77367(10) 0.0717(12) Uani 1 1 d . . .
H6A H 0.9009 -0.1038 0.7514 0.086 Uiso 1 1 calc R . .
C7 C 0.5900(5) 0.0107(3) 0.78141(10) 0.0605(10) Uani 1 1 d U . .
C8 C 0.4909(6) -0.0812(4) 0.79423(16) 0.0989(16) Uani 1 1 d U . .
H8A H 0.5175 -0.1333 0.8146 0.119 Uiso 1 1 calc R . .
C9 C 0.3518(6) -0.0947(6) 0.7765(2) 0.125(2) Uani 1 1 d . . .
H9A H 0.2856 -0.1556 0.7851 0.150 Uiso 1 1 calc R . .
C10 C 0.3128(9) -0.0184(7) 0.7463(2) 0.143(3) Uani 1 1 d . . .
H10A H 0.2213 -0.0281 0.7340 0.172 Uiso 1 1 calc R . .
C11 C 0.4060(10) 0.0681(10) 0.7350(2) 0.182(4) Uani 1 1 d . . .
H11A H 0.3800 0.1196 0.7145 0.218 Uiso 1 1 calc R . .
C12 C 0.5424(8) 0.0848(6) 0.75282(17) 0.135(3) Uani 1 1 d . . .
H12A H 0.6035 0.1500 0.7446 0.162 Uiso 1 1 calc R . .
C13 C 0.7038(3) 0.1466(3) 0.92286(8) 0.0390(7) Uani 1 1 d . . .
C14 C 0.6715(4) 0.2685(3) 0.93486(9) 0.0496(8) Uani 1 1 d . . .
H14A H 0.7084 0.3354 0.9206 0.060 Uiso 1 1 calc R . .
C15 C 0.5869(4) 0.2924(3) 0.96710(10) 0.0624(10) Uani 1 1 d . . .
H15A H 0.5672 0.3746 0.9742 0.075 Uiso 1 1 calc R . .
C16 C 0.5320(5) 0.1967(4) 0.98859(11) 0.0760(13) Uani 1 1 d . . .
H16A H 0.4742 0.2129 1.0103 0.091 Uiso 1 1 calc R . .
C17 C 0.5634(5) 0.0737(4) 0.97773(10) 0.0711(12) Uani 1 1 d . . .
H17A H 0.5258 0.0078 0.9923 0.085 Uiso 1 1 calc R . .
C18 C 0.6500(4) 0.0483(3) 0.94549(9) 0.0493(9) Uani 1 1 d . . .
C19 C 0.6153(5) -0.2971(3) 0.91558(11) 0.0626(10) Uani 1 1 d . . .
C20 C 0.5063(6) -0.3740(4) 0.89840(16) 0.0970(16) Uani 1 1 d . . .
H20A H 0.5275 -0.4584 0.8947 0.116 Uiso 1 1 calc R . .
C21 C 0.3722(7) -0.3297(5) 0.88712(18) 0.112(2) Uani 1 1 d . . .
H21A H 0.3031 -0.3830 0.8757 0.134 Uiso 1 1 calc R . .
C22 C 0.3374(5) -0.2022(4) 0.89265(16) 0.0925(15) Uani 1 1 d . . .
H22A H 0.2453 -0.1715 0.8848 0.111 Uiso 1 1 calc R . .
C23 C 0.4370(5) -0.1248(4) 0.90932(12) 0.0704(12) Uani 1 1 d . . .
H23A H 0.4116 -0.0412 0.9129 0.084 Uiso 1 1 calc R . .
C24 C 0.5791(5) -0.1668(3) 0.92149(10) 0.0550(9) Uani 1 1 d . . .
C25 C 0.6872(4) -0.0876(3) 0.93737(9) 0.0498(9) Uani 1 1 d . . .
C26 C 0.8276(5) -0.1338(3) 0.94814(9) 0.0540(10) Uani 1 1 d . . .
C27 C 0.9410(5) -0.0590(4) 0.96507(10) 0.0667(12) Uani 1 1 d . . .
H27A H 0.9222 0.0253 0.9697 0.080 Uiso 1 1 calc R . .
C28 C 1.0767(6) -0.1074(4) 0.97468(12) 0.0815(14) Uani 1 1 d . . .
H28A H 1.1492 -0.0559 0.9854 0.098 Uiso 1 1 calc R . .
C29 C 1.1076(6) -0.2358(4) 0.96839(11) 0.0778(13) Uani 1 1 d . . .
H29A H 1.1998 -0.2686 0.9754 0.093 Uiso 1 1 calc R . .
C30 C 1.0046(5) -0.3098(4) 0.95241(10) 0.0699(12) Uani 1 1 d . . .
H30A H 1.0276 -0.3934 0.9480 0.084 Uiso 1 1 calc R . .
C31 C 0.8619(5) -0.2648(3) 0.94206(9) 0.0552(9) Uani 1 1 d . . .
C32 C 0.7536(5) -0.3407(3) 0.92591(11) 0.0652(11) Uani 1 1 d . . .
H32A H 0.7755 -0.4248 0.9219 0.078 Uiso 1 1 calc R . .
C33 C 0.6863(3) 0.0719(3) 0.85442(8) 0.0418(8) Uani 1 1 d . . .
H33A H 0.6036 0.1299 0.8520 0.050 Uiso 1 1 calc R . .
H33B H 0.6456 -0.0071 0.8633 0.050 Uiso 1 1 calc R . .
C34 C 0.7906(3) 0.1218(3) 0.88579(8) 0.0374(7) Uani 1 1 d . . .
H34A H 0.8626 0.0553 0.8915 0.045 Uiso 1 1 calc R . .
C35 C 0.8031(4) 0.3277(3) 0.84853(10) 0.0533(9) Uani 1 1 d . . .
H35A H 0.7250 0.2909 0.8334 0.080 Uiso 1 1 calc R . .
H35B H 0.8746 0.3668 0.8318 0.080 Uiso 1 1 calc R . .
H35C H 0.7613 0.3894 0.8655 0.080 Uiso 1 1 calc R . .
C36 C 1.1793(4) 0.2497(4) 0.86792(11) 0.0614(10) Uani 1 1 d . . .
C37 C 1.1741(6) 0.3373(6) 0.83432(14) 0.1061(18) Uani 1 1 d . . .
H37A H 1.2595 0.3234 0.8182 0.159 Uiso 1 1 calc R . .
H37B H 1.1747 0.4221 0.8434 0.159 Uiso 1 1 calc R . .
H37C H 1.0848 0.3225 0.8198 0.159 Uiso 1 1 calc R . .
C38 C 1.1808(5) 0.1123(4) 0.85673(16) 0.0957(17) Uani 1 1 d . . .
H38A H 1.2631 0.0966 0.8397 0.144 Uiso 1 1 calc R . .
H38B H 1.0891 0.0916 0.8440 0.144 Uiso 1 1 calc R . .
H38C H 1.1912 0.0618 0.8795 0.144 Uiso 1 1 calc R . .
C39 C 1.3140(5) 0.2795(4) 0.89357(16) 0.0958(16) Uani 1 1 d . . .
H39A H 1.4040 0.2709 0.8788 0.144 Uiso 1 1 calc R . .
H39B H 1.3162 0.2225 0.9150 0.144 Uiso 1 1 calc R . .
H39C H 1.3060 0.3637 0.9030 0.144 Uiso 1 1 calc R . .

loop_
_atom_site_aniso_label
_atom_site_aniso_U_11
_atom_site_aniso_U_22
_atom_site_aniso_U_33
_atom_site_aniso_U_23
_atom_site_aniso_U_13
_atom_site_aniso_U_12
S1 0.0518(5) 0.0409(4) 0.0517(4) -0.0061(4) -0.0117(4) -0.0023(4)
P1 0.0622(6) 0.0413(5) 0.0391(4) -0.0031(4) 0.0039(4) -0.0059(4)
O1 0.0688(17) 0.0438(13) 0.103(2) -0.0302(14) -0.0150(16) -0.0012(13)
N1 0.0409(15) 0.0325(13) 0.0472(14) 0.0017(12) -0.0100(12) -0.0016(12)
C1 0.045(2) 0.0482(19) 0.0393(17) -0.0067(15) -0.0001(16) -0.0031(15)
C2 0.079(3) 0.050(2) 0.050(2) -0.0056(17) 0.014(2) 0.004(2)
C3 0.096(3) 0.050(2) 0.061(2) 0.0006(18) 0.001(2) 0.015(2)
C4 0.077(3) 0.062(2) 0.076(3) -0.012(2) 0.002(2) 0.022(2)
C5 0.107(4) 0.090(3) 0.060(2) -0.015(2) 0.018(2) 0.038(3)
C6 0.094(3) 0.079(3) 0.042(2) -0.0019(19) 0.006(2) 0.028(3)
C7 0.077(3) 0.050(2) 0.054(2) -0.0115(16) -0.020(2) 0.0122(17)
C8 0.101(4) 0.082(3) 0.114(4) 0.001(3) -0.039(3) -0.024(2)
C9 0.083(4) 0.106(4) 0.186(7) -0.050(5) -0.042(4) -0.015(3)
C10 0.135(7) 0.141(6) 0.154(7) -0.050(5) -0.089(6) 0.049(5)
C11 0.148(7) 0.230(10) 0.167(7) 0.094(7) -0.087(6) -0.008(7)
C12 0.137(6) 0.147(5) 0.120(4) 0.063(4) -0.055(4) -0.022(4)
C13 0.046(2) 0.0319(16) 0.0387(16) -0.0051(13) -0.0032(14) 0.0044(14)
C14 0.060(2) 0.0358(17) 0.0533(19) -0.0069(16) 0.0022(17) 0.0028(17)
C15 0.077(3) 0.049(2) 0.061(2) -0.0202(18) 0.006(2) 0.011(2)
C16 0.106(4) 0.073(3) 0.049(2) -0.013(2) 0.023(2) 0.019(3)
C17 0.106(4) 0.060(3) 0.047(2) 0.0049(18) 0.023(2) 0.013(2)
C18 0.071(3) 0.0369(18) 0.0397(17) 0.0031(15) 0.0027(17) 0.0063(18)
C19 0.079(3) 0.034(2) 0.075(3) 0.0011(18) 0.016(2) -0.002(2)
C20 0.106(4) 0.040(2) 0.145(4) -0.007(3) 0.009(4) -0.014(3)
C21 0.087(4) 0.060(3) 0.188(6) -0.013(4) -0.012(4) -0.012(3)
C22 0.070(3) 0.061(3) 0.146(5) -0.001(3) 0.006(3) -0.009(2)
C23 0.070(3) 0.045(2) 0.096(3) 0.003(2) 0.016(2) -0.003(2)
C24 0.070(3) 0.0397(19) 0.055(2) 0.0104(17) 0.017(2) -0.0011(19)
C25 0.076(3) 0.0360(18) 0.0373(17) 0.0040(14) 0.0075(17) 0.0091(18)
C26 0.091(3) 0.0392(19) 0.0323(17) 0.0029(14) 0.0065(18) 0.008(2)
C27 0.101(3) 0.050(2) 0.049(2) -0.0088(18) -0.018(2) 0.014(2)
C28 0.106(4) 0.067(3) 0.071(3) -0.012(2) -0.035(3) 0.025(3)
C29 0.107(3) 0.068(3) 0.058(2) -0.003(2) -0.022(2) 0.033(3)
C30 0.113(4) 0.048(2) 0.048(2) 0.0057(17) -0.002(2) 0.024(2)
C31 0.088(3) 0.0350(18) 0.0422(18) 0.0076(15) 0.0060(18) 0.012(2)
C32 0.099(3) 0.0289(18) 0.068(2) 0.0039(17) 0.019(2) 0.001(2)
C33 0.0442(19) 0.0364(18) 0.0448(17) -0.0050(14) 0.0013(15) -0.0049(15)
C34 0.0417(18) 0.0277(16) 0.0429(17) -0.0014(12) -0.0026(14) 0.0008(13)
C35 0.064(2) 0.0342(18) 0.061(2) 0.0055(16) -0.0113(18) -0.0002(17)
C36 0.045(2) 0.059(2) 0.080(3) -0.010(2) -0.0059(18) -0.0021(18)
C37 0.082(4) 0.147(5) 0.090(3) 0.035(3) 0.019(3) -0.019(4)
C38 0.060(3) 0.083(3) 0.144(5) -0.049(3) 0.005(3) 0.012(2)
C39 0.055(3) 0.089(3) 0.144(4) -0.014(3) -0.024(3) -0.008(2)

loop_
_atom_type_symbol
_atom_type_description
_atom_type_scat_dispersion_real
_atom_type_scat_dispersion_imag
_atom_type_scat_source
C C 0.0033 0.0016 'International Tables Vol C Tables 4.2.6.8 and 6.1.1.4'
H H 0.0000 0.0000 'International Tables Vol C Tables 4.2.6.8 and 6.1.1.4'
N N 0.0061 0.0033 'International Tables Vol C Tables 4.2.6.8 and 6.1.1.4'
O O 0.0106 0.0060 'International Tables Vol C Tables 4.2.6.8 and 6.1.1.4'
P P 0.1023 0.0942 'International Tables Vol C Tables 4.2.6.8 and 6.1.1.4'
S S 0.1246 0.1234 'International Tables Vol C Tables 4.2.6.8 and 6.1.1.4'

loop_
_geom_angle_atom_site_label_1
_geom_angle_atom_site_label_2
_geom_angle_atom_site_label_3
_geom_angle
_geom_angle_site_symmetry_1
_geom_angle_site_symmetry_3
O1 S1 N1 108.93(14) . .
O1 S1 C36 105.41(18) . .
N1 S1 C36 102.03(14) . .
C7 P1 C1 101.81(15) . .
C7 P1 C33 96.96(16) . .
C1 P1 C33 104.99(15) . .
C35 N1 C34 120.3(2) . .
C35 N1 S1 118.8(2) . .
C34 N1 S1 113.26(19) . .
C2 C1 C6 117.0(3) . .
C2 C1 P1 127.4(3) . .
C6 C1 P1 115.6(3) . .
C1 C2 C3 121.8(3) . .
C1 C2 H2A 119.1 . .
C3 C2 H2A 119.1 . .
C4 C3 C2 119.6(4) . .
C4 C3 H3A 120.2 . .
C2 C3 H3A 120.2 . .
C5 C4 C3 119.4(4) . .
C5 C4 H4A 120.3 . .
C3 C4 H4A 120.3 . .
C4 C5 C6 120.4(4) . .
C4 C5 H5A 119.8 . .
C6 C5 H5A 119.8 . .
C5 C6 C1 121.8(4) . .
C5 C6 H6A 119.1 . .
C1 C6 H6A 119.1 . .
C12 C7 C8 116.7(5) . .
C12 C7 P1 119.5(4) . .
C8 C7 P1 123.2(3) . .
C7 C8 C9 120.0(5) . .
C7 C8 H8A 120.0 . .
C9 C8 H8A 120.0 . .
C10 C9 C8 120.1(7) . .
C10 C9 H9A 119.9 . .
C8 C9 H9A 119.9 . .
C11 C10 C9 119.1(7) . .
C11 C10 H10A 120.5 . .
C9 C10 H10A 120.5 . .
C10 C11 C12 121.6(7) . .
C10 C11 H11A 119.2 . .
C12 C11 H11A 119.2 . .
C7 C12 C11 122.5(6) . .
C7 C12 H12A 118.8 . .
C11 C12 H12A 118.8 . .
C14 C13 C18 117.5(3) . .
C14 C13 C34 121.3(3) . .
C18 C13 C34 121.2(3) . .
C15 C14 C13 122.0(3) . .
C15 C14 H14A 119.0 . .
C13 C14 H14A 119.0 . .
C16 C15 C14 120.5(3) . .
C16 C15 H15A 119.8 . .
C14 C15 H15A 119.8 . .
C15 C16 C17 119.2(4) . .
C15 C16 H16A 120.4 . .
C17 C16 H16A 120.4 . .
C18 C17 C16 120.9(4) . .
C18 C17 H17A 119.5 . .
C16 C17 H17A 119.5 . .
C17 C18 C13 119.9(3) . .
C17 C18 C25 117.4(3) . .
C13 C18 C25 122.7(3) . .
C32 C19 C20 122.7(4) . .
C32 C19 C24 119.5(4) . .
C20 C19 C24 117.8(4) . .
C21 C20 C19 122.4(4) . .
C21 C20 H20A 118.8 . .
C19 C20 H20A 118.8 . .
C20 C21 C22 119.8(5) . .
C20 C21 H21A 120.1 . .
C22 C21 H21A 120.1 . .
C23 C22 C21 120.3(5) . .
C23 C22 H22A 119.9 . .
C21 C22 H22A 119.9 . .
C22 C23 C24 122.0(4) . .
C22 C23 H23A 119.0 . .
C24 C23 H23A 119.0 . .
C25 C24 C23 123.3(3) . .
C25 C24 C19 118.9(4) . .
C23 C24 C19 117.7(4) . .
C24 C25 C26 120.9(3) . .
C24 C25 C18 120.0(3) . .
C26 C25 C18 119.0(3) . .
C25 C26 C27 123.7(3) . .
C25 C26 C31 119.4(4) . .
C27 C26 C31 116.9(4) . .
C28 C27 C26 121.8(4) . .
C28 C27 H27A 119.1 . .
C26 C27 H27A 119.1 . .
C27 C28 C29 120.3(4) . .
C27 C28 H28A 119.8 . .
C29 C28 H28A 119.8 . .
C30 C29 C28 120.1(4) . .
C30 C29 H29A 120.0 . .
C28 C29 H29A 120.0 . .
C29 C30 C31 122.0(4) . .
C29 C30 H30A 119.0 . .
C31 C30 H30A 119.0 . .
C32 C31 C30 122.6(4) . .
C32 C31 C26 118.5(4) . .
C30 C31 C26 118.9(4) . .
C19 C32 C31 122.7(3) . .
C19 C32 H32A 118.6 . .
C31 C32 H32A 118.6 . .
C34 C33 P1 117.7(2) . .
C34 C33 H33A 107.9 . .
P1 C33 H33A 107.9 . .
C34 C33 H33B 107.9 . .
P1 C33 H33B 107.9 . .
H33A C33 H33B 107.2 . .
N1 C34 C13 114.7(2) . .
N1 C34 C33 110.4(2) . .
C13 C34 C33 110.4(2) . .
N1 C34 H34A 107.0 . .
C13 C34 H34A 107.0 . .
C33 C34 H34A 107.0 . .
N1 C35 H35A 109.5 . .
N1 C35 H35B 109.5 . .
H35A C35 H35B 109.5 . .
N1 C35 H35C 109.5 . .
H35A C35 H35C 109.5 . .
H35B C35 H35C 109.5 . .
C37 C36 C38 113.9(4) . .
C37 C36 C39 110.3(4) . .
C38 C36 C39 110.0(4) . .
C37 C36 S1 111.8(3) . .
C38 C36 S1 106.3(3) . .
C39 C36 S1 104.1(3) . .
C36 C37 H37A 109.5 . .
C36 C37 H37B 109.5 . .
H37A C37 H37B 109.5 . .
C36 C37 H37C 109.5 . .
H37A C37 H37C 109.5 . .
H37B C37 H37C 109.5 . .
C36 C38 H38A 109.5 . .
C36 C38 H38B 109.5 . .
H38A C38 H38B 109.5 . .
C36 C38 H38C 109.5 . .
H38A C38 H38C 109.5 . .
H38B C38 H38C 109.5 . .
C36 C39 H39A 109.5 . .
C36 C39 H39B 109.5 . .
H39A C39 H39B 109.5 . .
C36 C39 H39C 109.5 . .
H39A C39 H39C 109.5 . .
H39B C39 H39C 109.5 . .

loop_
_geom_bond_atom_site_label_1
_geom_bond_atom_site_label_2
_geom_bond_distance
_geom_bond_site_symmetry_2
S1 O1 1.480(2) .
S1 N1 1.671(3) .
S1 C36 1.829(4) .
P1 C7 1.828(4) .
P1 C1 1.829(3) .
P1 C33 1.852(3) .
N1 C35 1.461(4) .
N1 C34 1.483(4) .
C1 C2 1.365(5) .
C1 C6 1.385(5) .
C2 C3 1.390(5) .
C2 H2A 0.9300 .
C3 C4 1.368(5) .
C3 H3A 0.9300 .
C4 C5 1.362(5) .
C4 H4A 0.9300 .
C5 C6 1.369(6) .
C5 H5A 0.9300 .
C6 H6A 0.9300 .
C7 C12 1.339(6) .
C7 C8 1.397(6) .
C8 C9 1.399(7) .
C8 H8A 0.9300 .
C9 C10 1.373(9) .
C9 H9A 0.9300 .
C10 C11 1.305(10) .
C10 H10A 0.9300 .
C11 C12 1.382(9) .
C11 H11A 0.9300 .
C12 H12A 0.9300 .
C13 C14 1.396(4) .
C13 C18 1.397(4) .
C13 C34 1.526(4) .
C14 C15 1.376(5) .
C14 H14A 0.9300 .
C15 C16 1.357(5) .
C15 H15A 0.9300 .
C16 C17 1.395(5) .
C16 H16A 0.9300 .
C17 C18 1.389(5) .
C17 H17A 0.9300 .
C18 C25 1.516(4) .
C19 C32 1.373(6) .
C19 C20 1.409(6) .
C19 C24 1.444(5) .
C20 C21 1.350(7) .
C20 H20A 0.9300 .
C21 C22 1.410(6) .
C21 H21A 0.9300 .
C22 C23 1.348(6) .
C22 H22A 0.9300 .
C23 C24 1.415(5) .
C23 H23A 0.9300 .
C24 C25 1.400(5) .
C25 C26 1.403(5) .
C26 C27 1.420(5) .
C26 C31 1.449(5) .
C27 C28 1.363(6) .
C27 H27A 0.9300 .
C28 C29 1.416(5) .
C28 H28A 0.9300 .
C29 C30 1.336(6) .
C29 H29A 0.9300 .
C30 C31 1.413(5) .
C30 H30A 0.9300 .
C31 C32 1.384(5) .
C32 H32A 0.9300 .
C33 C34 1.531(4) .
C33 H33A 0.9700 .
C33 H33B 0.9700 .
C34 H34A 0.9800 .
C35 H35A 0.9600 .
C35 H35B 0.9600 .
C35 H35C 0.9600 .
C36 C37 1.496(6) .
C36 C38 1.518(6) .
C36 C39 1.533(5) .
C37 H37A 0.9600 .
C37 H37B 0.9600 .
C37 H37C 0.9600 .
C38 H38A 0.9600 .
C38 H38B 0.9600 .
C38 H38C 0.9600 .
C39 H39A 0.9600 .
C39 H39B 0.9600 .
C39 H39C 0.9600 .

loop_
_geom_torsion_atom_site_label_1
_geom_torsion_atom_site_label_2
_geom_torsion_atom_site_label_3
_geom_torsion_atom_site_label_4
_geom_torsion
_geom_torsion_site_symmetry_1
_geom_torsion_site_symmetry_2
_geom_torsion_site_symmetry_3
_geom_torsion_site_symmetry_4
O1 S1 N1 C35 20.0(3) . . . .
C36 S1 N1 C35 -91.1(3) . . . .
O1 S1 N1 C34 -129.7(2) . . . .
C36 S1 N1 C34 119.2(2) . . . .
C7 P1 C1 C2 -108.4(4) . . . .
C33 P1 C1 C2 -7.7(4) . . . .
C7 P1 C1 C6 74.8(3) . . . .
C33 P1 C1 C6 175.4(3) . . . .
C6 C1 C2 C3 0.3(6) . . . .
P1 C1 C2 C3 -176.5(3) . . . .
C1 C2 C3 C4 -0.1(6) . . . .
C2 C3 C4 C5 -0.5(7) . . . .
C3 C4 C5 C6 0.9(7) . . . .
C4 C5 C6 C1 -0.8(7) . . . .
C2 C1 C6 C5 0.1(6) . . . .
P1 C1 C6 C5 177.3(4) . . . .
C1 P1 C7 C12 -134.9(4) . . . .
C33 P1 C7 C12 118.1(5) . . . .
C1 P1 C7 C8 53.9(4) . . . .
C33 P1 C7 C8 -53.1(4) . . . .
C12 C7 C8 C9 2.0(7) . . . .
P1 C7 C8 C9 173.5(4) . . . .
C7 C8 C9 C10 0.4(9) . . . .
C8 C9 C10 C11 -1.3(12) . . . .
C9 C10 C11 C12 -0.3(15) . . . .
C8 C7 C12 C11 -3.7(10) . . . .
P1 C7 C12 C11 -175.5(7) . . . .
C10 C11 C12 C7 2.9(15) . . . .
C18 C13 C14 C15 -1.7(5) . . . .
C34 C13 C14 C15 176.6(3) . . . .
C13 C14 C15 C16 0.3(6) . . . .
C14 C15 C16 C17 0.5(6) . . . .
C15 C16 C17 C18 0.2(7) . . . .
C16 C17 C18 C13 -1.7(6) . . . .
C16 C17 C18 C25 176.0(4) . . . .
C14 C13 C18 C17 2.3(5) . . . .
C34 C13 C18 C17 -175.9(3) . . . .
C14 C13 C18 C25 -175.2(3) . . . .
C34 C13 C18 C25 6.6(5) . . . .
C32 C19 C20 C21 -177.7(5) . . . .
C24 C19 C20 C21 0.8(8) . . . .
C19 C20 C21 C22 -0.4(9) . . . .
C20 C21 C22 C23 -0.3(9) . . . .
C21 C22 C23 C24 0.6(8) . . . .
C22 C23 C24 C25 177.2(4) . . . .
C22 C23 C24 C19 -0.1(6) . . . .
C32 C19 C24 C25 0.6(5) . . . .
C20 C19 C24 C25 -178.0(4) . . . .
C32 C19 C24 C23 178.0(4) . . . .
C20 C19 C24 C23 -0.5(5) . . . .
C23 C24 C25 C26 -178.5(3) . . . .
C19 C24 C25 C26 -1.2(5) . . . .
C23 C24 C25 C18 5.4(5) . . . .
C19 C24 C25 C18 -177.3(3) . . . .
C17 C18 C25 C24 76.3(4) . . . .
C13 C18 C25 C24 -106.1(4) . . . .
C17 C18 C25 C26 -99.9(4) . . . .
C13 C18 C25 C26 77.7(4) . . . .
C24 C25 C26 C27 -178.7(3) . . . .
C18 C25 C26 C27 -2.6(5) . . . .
C24 C25 C26 C31 1.2(5) . . . .
C18 C25 C26 C31 177.3(3) . . . .
C25 C26 C27 C28 -179.2(4) . . . .
C31 C26 C27 C28 0.9(5) . . . .
C26 C27 C28 C29 -0.9(6) . . . .
C27 C28 C29 C30 1.1(7) . . . .
C28 C29 C30 C31 -1.4(6) . . . .
C29 C30 C31 C32 -179.2(4) . . . .
C29 C30 C31 C26 1.5(5) . . . .
C25 C26 C31 C32 -0.4(5) . . . .
C27 C26 C31 C32 179.5(3) . . . .
C25 C26 C31 C30 178.9(3) . . . .
C27 C26 C31 C30 -1.2(5) . . . .
C20 C19 C32 C31 178.6(4) . . . .
C24 C19 C32 C31 0.2(6) . . . .
C30 C31 C32 C19 -179.5(3) . . . .
C26 C31 C32 C19 -0.2(5) . . . .
C7 P1 C33 C34 -172.6(2) . . . .
C1 P1 C33 C34 83.1(3) . . . .
C35 N1 C34 C13 -81.9(3) . . . .
S1 N1 C34 C13 67.3(3) . . . .
C35 N1 C34 C33 43.5(4) . . . .
S1 N1 C34 C33 -167.3(2) . . . .
C14 C13 C34 N1 18.7(4) . . . .
C18 C13 C34 N1 -163.1(3) . . . .
C14 C13 C34 C33 -106.6(3) . . . .
C18 C13 C34 C33 71.6(4) . . . .
P1 C33 C34 N1 47.7(3) . . . .
P1 C33 C34 C13 175.5(2) . . . .
O1 S1 C36 C37 -50.2(4) . . . .
N1 S1 C36 C37 63.6(3) . . . .
O1 S1 C36 C38 -175.0(3) . . . .
N1 S1 C36 C38 -61.3(3) . . . .
O1 S1 C36 C39 68.9(3) . . . .
N1 S1 C36 C39 -177.4(3) . . . .
